data_3000099
loop_
_publ_author_name
'Bubnova, Rimma'
'Volkov, Sergey'
'Barbara Albert'
'Filatov, Stanislav'

_publ_section_title
;
 Borates--Crystal Structures of Prospective Nonlinear Optical Materials:
 High Anisotropy of the Thermal Expansion Caused by Anharmonic Atomic
 Vibrations
;
_journal_issue 3
_journal_name_full Crystals
_journal_page_first 93
_journal_paper_doi 10.3390/cryst7030093
_journal_volume 7
_journal_year 2017
_chemical_formula_sum 'B2 Ba O4'
_chemical_formula_weight 223
_space_group_IT_number 161
_symmetry_cell_setting trigonal
_symmetry_Int_Tables_number 161
_symmetry_space_group_name_Hall 'R 3 -2"c'
_symmetry_space_group_name_H-M 'R 3 c :H'
_cell_angle_alpha 90
_cell_angle_beta 90
_cell_angle_gamma 120
_cell_formula_units_Z 54
_cell_length_a 12.5517(19)
_cell_length_b 12.5517(19)
_cell_length_c 12.985(3)
_cell_measurement_temperature 693
_cell_volume 1771.6(6)
_diffrn_ambient_temperature 693
_diffrn_radiation_probe x-ray
_diffrn_radiation_source 'X-ray tube'
_diffrn_radiation_type 'Mo K\a'
_diffrn_radiation_wavelength 0.71069
_exptl_absorpt_coefficient_mu 29.849
_exptl_crystal_density_diffrn 11.2842
_cod_data_source_file b-BaB2O4_693.cif
_cod_data_source_block I
_cod_depositor_comments
;
The following automatic conversions were performed:

'_diffrn_radiation_probe' value 'X-ray' changed to 'x-ray' according
to the built-in table from CIF Core dictionary named 'cif_core.dic'
version 2.4.1 from 2010-06-29.

Automatic conversion script
Id: cif_fix_values 4624 2016-04-14 12:54:50Z antanas 

 Released structure into public domain as published material.

 Antanas Vaitkus,
 2021-05-18
;
_cod_original_cell_volume 1771.7(5)
_cod_original_sg_symbol_Hall 'R 3;-2"c'
_cod_original_sg_symbol_H-M 'R 3 c'
_cod_original_formula_sum 'B2 Ba1 O4'
_cod_database_code 3000099

loop_
_space_group_symop_id
_space_group_symop_operation_xyz
1 x,y,z
2 -y,x-y,z
3 -x+y,-x,z
4 -y,-x,z+1/2
5 -x+y,y,z+1/2
6 x,x-y,z+1/2
7 x+2/3,y+1/3,z+1/3
8 -y+2/3,x-y+1/3,z+1/3
9 -x+y+2/3,-x+1/3,z+1/3
10 -y+2/3,-x+1/3,z+5/6
11 -x+y+2/3,y+1/3,z+5/6
12 x+2/3,x-y+1/3,z+5/6
13 x+1/3,y+2/3,z+2/3
14 -y+1/3,x-y+2/3,z+2/3
15 -x+y+1/3,-x+2/3,z+2/3
16 -y+1/3,-x+2/3,z+1/6
17 -x+y+1/3,y+2/3,z+1/6
18 x+1/3,x-y+2/3,z+1/6

loop_
_atom_site_label
_atom_site_type_symbol
_atom_site_fract_x
_atom_site_fract_y
_atom_site_fract_z
_atom_site_adp_type
_atom_site_U_iso_or_equiv
_atom_site_site_symmetry_multiplicity
_atom_site_occupancy
_atom_site_calc_flag
_atom_site_refinement_flags
_atom_site_disorder_assembly
_atom_site_disorder_group
B1 B 0.022803 -0.100533 0.242557 Uani 0.0296 18 1 d . . .
B2 B 0.04274 -0.08657 0.50213 Uani 0.0295 18 1 d . . .
Ba1 Ba 0.358717 0.355773 0.379923 Uani 0.0311 18 1 d . . .
O1 O -0.041123 0.081803 0.501023 Uani 0.0467 18 1 d . . .
O2 O 0.163867 0.250043 0.509343 Uani 0.0465 18 1 d . . .
O3 O 0.117487 0.020433 0.243813 Uani 0.045 18 1 d . . .
O4 O 0.04626 0.23694 0.73542 Uani 0.0414 18 1 d . . .

loop_
_atom_site_aniso_label
_atom_site_aniso_type_symbol
_atom_site_aniso_U_11
_atom_site_aniso_U_22
_atom_site_aniso_U_33
_atom_site_aniso_U_12
_atom_site_aniso_U_13
_atom_site_aniso_U_23
B1 B 0.029132 0.024383 0.035821 0.013708 0.006579 -0.00062
B2 B 0.028114 0.019196 0.042228 0.012561 -0.003504 -0.00715
Ba1 Ba 0.02248 0.025255 0.045892 0.012108 -0.001637 -0.000532
O1 O 0.021963 0.023858 0.090028 0.008278 0.005192 0.005021
O2 O 0.030928 0.024383 0.076939 0.008411 0.01479 0.00708
O3 O 0.025328 0.025108 0.086573 0.014051 -0.005705 0.000103
O4 O 0.045314 0.027815 0.055099 0.02138 0.001681 -0.00037

loop_
_atom_type_symbol
_atom_type_scat_dispersion_real
_atom_type_scat_dispersion_imag
_atom_type_scat_source
B 0.0013 0.0007 'International Tables Vol C tables 4.2.6.8 and 6.1.1.1'
Ba -0.3244 2.2819 'International Tables Vol C tables 4.2.6.8 and 6.1.1.1'
O 0.0106 0.0060 'International Tables Vol C tables 4.2.6.8 and 6.1.1.1'

loop_
_geom_bond_atom_site_label_1
_geom_bond_atom_site_label_2
_geom_bond_site_symmetry_1
_geom_bond_site_symmetry_2
_geom_bond_distance
O1 O1 . 2_555 2.3563(9)
O1 O1 . 3_555 2.3563(5)
O1 O2 . . 2.3786(11)
O1 O2 . 2_555 2.4093(11)
O3 O3 . 2_555 2.3636(4)
O3 O3 . 3_555 2.3636(10)
O3 O4 . 5_554 2.3967(10)
O3 O4 . 6_554 2.3375(9)
